data_1563270
loop_
_publ_author_name
'Wang, Cheng'
'Li, Rongjin'
'Dang, Yanfeng'
'Wei, Haipeng'
'Jiang, Yu'
'Zhao, Xuxia'
'Geng, Yanhou'
'Yao, Jiarong'
'Deng, Yunfeng'
'Du, Tian'
'Li, Riqing'

_publ_section_title
;
 High-Yield and Sustainable Synthesis of Quinoidal Compounds Assisted by
 Keto-Enol Tautomerism
;
_journal_name_full 'Chemical Science'
_journal_paper_doi 10.1039/D1SC01685G
_journal_year 2021
_chemical_formula_moiety 'C64 H78 N2 O6 S2'
_chemical_formula_sum 'C64 H78 N2 O6 S2'
_chemical_formula_weight 1035.40
_space_group_crystal_system monoclinic
_space_group_IT_number 14
_space_group_name_Hall '-P 2yn'
_space_group_name_H-M_alt 'P 1 21/n 1'
_atom_sites_solution_hydrogens geom
_atom_sites_solution_primary dual
_audit_creation_date 2019-07-09
_audit_creation_method
;
Olex2 1.2
(compiled 2018.05.29 svn.r3508 for OlexSys, GUI svn.r5506)
;
_audit_update_record
;
2021-02-12 deposited with the CCDC.	2021-06-04 downloaded from the CCDC.
;
_cell_angle_alpha 90
_cell_angle_beta 90.923(4)
_cell_angle_gamma 90
_cell_formula_units_Z 2
_cell_length_a 19.8786(11)
_cell_length_b 5.1836(3)
_cell_length_c 27.5685(17)
_cell_measurement_reflns_used 5190
_cell_measurement_temperature 170(2)
_cell_measurement_theta_max 54.58
_cell_measurement_theta_min 2.79
_cell_volume 2840.4(3)
_computing_cell_refinement 'SAINT v8.37A (Bruker, 2015)'
_computing_data_reduction 'SAINT v8.37A (Bruker, 2015)'
_computing_molecular_graphics 'Olex2 (Dolomanov et al., 2009)'
_computing_publication_material 'Olex2 (Dolomanov et al., 2009)'
_computing_structure_refinement 'ShelXL (Sheldrick, 2015)'
_computing_structure_solution 'ShelXT (Sheldrick, 2015)'
_diffrn_ambient_temperature 170.01
_diffrn_measured_fraction_theta_full 0.965
_diffrn_measured_fraction_theta_max 0.963
_diffrn_measurement_device_type 'Bruker D8 Venture'
_diffrn_measurement_method '\f and \w scans'
_diffrn_radiation_type GaK\a
_diffrn_radiation_wavelength 1.34139
_diffrn_reflns_av_R_equivalents 0.0500
_diffrn_reflns_av_unetI/netI 0.0512
_diffrn_reflns_Laue_measured_fraction_full 0.965
_diffrn_reflns_Laue_measured_fraction_max 0.963
_diffrn_reflns_limit_h_max 24
_diffrn_reflns_limit_h_min -24
_diffrn_reflns_limit_k_max 6
_diffrn_reflns_limit_k_min -3
_diffrn_reflns_limit_l_max 32
_diffrn_reflns_limit_l_min -33
_diffrn_reflns_number 19822
_diffrn_reflns_point_group_measured_fraction_full 0.965
_diffrn_reflns_point_group_measured_fraction_max 0.963
_diffrn_reflns_theta_full 53.594
_diffrn_reflns_theta_max 55.037
_diffrn_reflns_theta_min 2.789
_diffrn_standards_number 0
_exptl_absorpt_coefficient_mu 0.818
_exptl_absorpt_correction_T_max 0.7508
_exptl_absorpt_correction_T_min 0.5864
_exptl_absorpt_correction_type multi-scan
_exptl_absorpt_process_details
'SADABS-2016/2 (Bruker,2016/2) was used for absorption correction. wR2(int) was 0.1684 before and 0.0604 after correction. The Ratio of minimum to maximum transmission is 0.7810. The \l/2 correction factor is Not present.'
_exptl_crystal_colour red
_exptl_crystal_density_diffrn 1.211
_exptl_crystal_description needle
_exptl_crystal_F_000 1112
_exptl_crystal_size_max 0.1
_exptl_crystal_size_mid 0.02
_exptl_crystal_size_min 0.01
_refine_diff_density_max 0.673
_refine_diff_density_min -0.484
_refine_diff_density_rms 0.077
_refine_ls_extinction_method none
_refine_ls_goodness_of_fit_ref 0.886
_refine_ls_hydrogen_treatment constr
_refine_ls_matrix_type full
_refine_ls_number_parameters 336
_refine_ls_number_reflns 5234
_refine_ls_number_restraints 83
_refine_ls_restrained_S_all 0.945
_refine_ls_R_factor_all 0.1385
_refine_ls_R_factor_gt 0.0946
_refine_ls_shift/su_max 0.000
_refine_ls_shift/su_mean 0.000
_refine_ls_structure_factor_coef Fsqd
_refine_ls_weighting_details 'w=1/[\s^2^(Fo^2^)+(0.1000P)^2^+10.0000P] where P=(Fo^2^+2Fc^2^)/3'
_refine_ls_weighting_scheme calc
_refine_ls_wR_factor_gt 0.2388
_refine_ls_wR_factor_ref 0.2707
_reflns_Friedel_coverage 0.000
_reflns_number_gt 3144
_reflns_number_total 5234
_reflns_threshold_expression 'I > 2\s(I)'
_cod_data_source_file d1sc01685g2.cif
_cod_data_source_block 190708dyf_2_0m
_cod_database_code 1563270
_shelx_shelxl_version_number 2016/6
_shelx_space_group_comment
;
The symmetry employed for this shelxl refinement is uniquely defined
by the following loop, which should always be used as a source of
symmetry information in preference to the above space-group names.
They are only intended as comments.
;
_shelx_estimated_absorpt_t_max 0.992
_shelx_estimated_absorpt_t_min 0.923
_olex2_refinement_description
;
1. Fixed Uiso
 At 1.2 times of:
  All C(H) groups, All C(H,H) groups
 At 1.5 times of:
  All C(H,H,H) groups
2. Restrained distances
 C28-C27 = C29-C28 = C29-C30 = C31-C30 = C32-C31 = C20-C19 = C21-C20 = C21-C22
 = C23-C22 = C24-C23
 1.53 with sigma of 0.02
 C29-C28
 1.53 with sigma of 0.005
3. Uiso/Uaniso restraints and constraints
C25 \\sim C26 \\sim C27 \\sim C28 \\sim C29 \\sim C30 \\sim C31 \\sim C32:
within 2A with sigma of 0.01 and sigma for terminal atoms of 0.02
C19 \\sim C20 \\sim C21 \\sim C22 \\sim C23 \\sim C24: within 2A with sigma of
0.01 and sigma for terminal atoms of 0.02
4.a Ternary CH refined with riding coordinates:
 C18(H18)
4.b Secondary CH2 refined with riding coordinates:
 C17(H17A,H17B), C19(H19A,H19B), C20(H20A,H20B), C21(H21A,H21B), C22(H22A,
 H22B), C23(H23A,H23B), C25(H25A,H25B), C26(H26A,H26B), C27(H27A,H27B),
 C28(H28A,H28B), C29(H29A,H29B), C30(H30A,H30B), C31(H31A,H31B)
4.c Aromatic/amide H refined with riding coordinates:
 C5(H5), C6(H6), C11(H11), C12(H12), C13(H13), C14(H14)
4.d Idealised Me refined as rotating group:
 C24(H24A,H24B,H24C), C32(H32A,H32B,H32C)
;
_olex2_submission_special_instructions 'No special instructions were received'

loop_
_space_group_symop_operation_xyz
'x, y, z'
'-x+1/2, y+1/2, -z+1/2'
'-x, -y, -z'
'x-1/2, -y-1/2, z-1/2'

loop_
_atom_site_label
_atom_site_type_symbol
_atom_site_fract_x
_atom_site_fract_y
_atom_site_fract_z
_atom_site_U_iso_or_equiv
_atom_site_adp_type
_atom_site_occupancy
_atom_site_site_symmetry_order
_atom_site_calc_flag
_atom_site_refinement_flags_posn
_atom_site_refinement_flags_adp
_atom_site_refinement_flags_occupancy
_atom_site_disorder_assembly
_atom_site_disorder_group
S1 S 0.47531(5) 0.5337(2) 0.64032(5) 0.0570(4) Uani 1 1 d . . . . .
O1 O 0.60391(15) 1.3326(7) 0.54423(12) 0.0630(9) Uani 1 1 d . . . . .
O2 O 0.48011(17) 0.2864(8) 0.73392(14) 0.0774(11) Uani 1 1 d . . . . .
O3 O 0.31056(16) -0.1427(8) 0.64308(14) 0.0724(10) Uani 1 1 d . . . . .
N1 N 0.54349(16) 0.9840(7) 0.57234(14) 0.0524(9) Uani 1 1 d . . . . .
C1 C 0.5616(2) 1.1633(9) 0.53717(18) 0.0558(11) Uani 1 1 d . . . . .
C2 C 0.48004(19) 0.8998(9) 0.50559(17) 0.0519(11) Uani 1 1 d . . . . .
C3 C 0.4923(2) 0.8193(9) 0.55529(17) 0.0523(11) Uani 1 1 d . . . . .
C4 C 0.4599(2) 0.6275(9) 0.58018(17) 0.0539(11) Uani 1 1 d . . . . .
C5 C 0.4074(2) 0.4722(9) 0.55892(18) 0.0572(12) Uani 1 1 d . . . . .
H5 H 0.391609 0.493546 0.526464 0.069 Uiso 1 1 calc R . . . .
C6 C 0.3824(2) 0.2920(10) 0.58948(18) 0.0602(12) Uani 1 1 d . . . . .
H6 H 0.347318 0.176069 0.580468 0.072 Uiso 1 1 calc R . . . .
C7 C 0.4138(2) 0.2932(9) 0.63650(18) 0.0563(12) Uani 1 1 d . . . . .
C8 C 0.4001(2) 0.1357(10) 0.67512(19) 0.0596(12) Uani 1 1 d . . . . .
C9 C 0.4339(2) 0.1438(11) 0.72206(19) 0.0643(13) Uani 1 1 d . . . . .
C10 C 0.4021(2) -0.0578(11) 0.7526(2) 0.0667(13) Uani 1 1 d . . . . .
C11 C 0.4147(3) -0.1254(14) 0.8005(2) 0.0846(17) Uani 1 1 d . . . . .
H11 H 0.447874 -0.037759 0.819437 0.102 Uiso 1 1 calc R . . . .
C12 C 0.3774(3) -0.3250(14) 0.8198(2) 0.0883(18) Uani 1 1 d . . . . .
H12 H 0.385329 -0.375266 0.852517 0.106 Uiso 1 1 calc R . . . .
C13 C 0.3287(3) -0.4532(13) 0.7925(2) 0.0827(18) Uani 1 1 d . . . . .
H13 H 0.303911 -0.589355 0.806821 0.099 Uiso 1 1 calc R . . . .
C14 C 0.3158(2) -0.3862(11) 0.7452(2) 0.0727(15) Uani 1 1 d . . . . .
H14 H 0.282173 -0.473535 0.726663 0.087 Uiso 1 1 calc R . . . .
C15 C 0.3532(2) -0.1873(10) 0.7247(2) 0.0635(13) Uani 1 1 d . . . . .
C16 C 0.3487(2) -0.0741(10) 0.6756(2) 0.0607(12) Uani 1 1 d . . . . .
C17 C 0.5772(2) 0.9885(9) 0.61984(17) 0.0566(11) Uani 1 1 d . . . . .
H17A H 0.543621 0.949867 0.644935 0.068 Uiso 1 1 calc R . . . .
H17B H 0.594247 1.165270 0.625948 0.068 Uiso 1 1 calc R . . . .
C18 C 0.6363(2) 0.7979(10) 0.62575(19) 0.0652(13) Uani 1 1 d . . . . .
H18 H 0.618045 0.618356 0.623890 0.078 Uiso 1 1 calc R . . . .
C19 C 0.6876(2) 0.8317(11) 0.5859(3) 0.0863(18) Uani 1 1 d D U . . .
H19A H 0.663713 0.823919 0.554162 0.104 Uiso 1 1 calc R . . . .
H19B H 0.707697 1.005674 0.589046 0.104 Uiso 1 1 calc R . . . .
C20 C 0.7432(3) 0.6366(15) 0.5860(3) 0.113(2) Uani 1 1 d D U . . .
H20A H 0.766120 0.641986 0.618175 0.136 Uiso 1 1 calc R . . . .
H20B H 0.722832 0.463221 0.582400 0.136 Uiso 1 1 calc R . . . .
C21 C 0.7942(5) 0.667(3) 0.5487(4) 0.176(3) Uani 1 1 d D U . . .
H21A H 0.807223 0.850828 0.546535 0.211 Uiso 1 1 calc R . . . .
H21B H 0.834731 0.566631 0.558035 0.211 Uiso 1 1 calc R . . . .
C22 C 0.7707(6) 0.583(3) 0.5035(5) 0.208(4) Uani 1 1 d D U . . .
H22A H 0.743950 0.721436 0.487498 0.250 Uiso 1 1 calc R . . . .
H22B H 0.741514 0.430142 0.507264 0.250 Uiso 1 1 calc R . . . .
C23 C 0.8363(7) 0.511(4) 0.4705(6) 0.249(5) Uani 1 1 d D U . . .
H23A H 0.861407 0.669290 0.462427 0.298 Uiso 1 1 calc R . . . .
H23B H 0.866788 0.394241 0.488940 0.298 Uiso 1 1 calc R . . . .
C24 C 0.8132(9) 0.385(4) 0.4264(6) 0.292(7) Uani 1 1 d D U . . .
H24A H 0.785836 0.505305 0.407089 0.439 Uiso 1 1 calc GR . . . .
H24B H 0.786033 0.233523 0.434628 0.439 Uiso 1 1 calc GR . . . .
H24C H 0.852072 0.329785 0.407552 0.439 Uiso 1 1 calc GR . . . .
C25 C 0.6688(3) 0.8368(16) 0.6758(3) 0.103(2) Uani 1 1 d . U . . .
H25A H 0.709267 0.725859 0.677974 0.124 Uiso 1 1 calc R . . . .
H25B H 0.684166 1.018030 0.678153 0.124 Uiso 1 1 calc R . . . .
C26 C 0.6274(4) 0.783(2) 0.7174(3) 0.131(3) Uani 1 1 d . U . . .
H26A H 0.609664 0.604688 0.714481 0.157 Uiso 1 1 calc R . . . .
H26B H 0.588534 0.901963 0.716969 0.157 Uiso 1 1 calc R . . . .
C27 C 0.6643(5) 0.809(3) 0.7650(3) 0.172(3) Uani 1 1 d D U . . .
H27A H 0.688728 0.975396 0.765965 0.207 Uiso 1 1 calc R . . . .
H27B H 0.697790 0.668307 0.768439 0.207 Uiso 1 1 calc R . . . .
C28 C 0.6152(7) 0.797(3) 0.8065(5) 0.230(4) Uani 1 1 d D U . . .
H28A H 0.633375 0.895876 0.834501 0.277 Uiso 1 1 calc R . . . .
H28B H 0.571911 0.875696 0.796320 0.277 Uiso 1 1 calc R . . . .
C29 C 0.6037(9) 0.519(3) 0.8215(6) 0.268(5) Uani 1 1 d D U . . .
H29A H 0.645322 0.413586 0.821711 0.322 Uiso 1 1 calc R . . . .
H29B H 0.567715 0.432347 0.802300 0.322 Uiso 1 1 calc R . . . .
C30 C 0.5808(10) 0.601(4) 0.8740(6) 0.287(6) Uani 1 1 d D U . . .
H30A H 0.619922 0.624869 0.896275 0.345 Uiso 1 1 calc R . . . .
H30B H 0.553696 0.760746 0.873124 0.345 Uiso 1 1 calc R . . . .
C31 C 0.5399(10) 0.375(4) 0.8881(7) 0.307(7) Uani 1 1 d D U . . .
H31A H 0.569412 0.223030 0.883890 0.369 Uiso 1 1 calc R . . . .
H31B H 0.504119 0.360233 0.862842 0.369 Uiso 1 1 calc R . . . .
C32 C 0.5017(11) 0.328(5) 0.9405(6) 0.357(9) Uani 1 1 d D U . . .
H32A H 0.453304 0.305925 0.934508 0.535 Uiso 1 1 calc GR . . . .
H32B H 0.509183 0.478382 0.961523 0.535 Uiso 1 1 calc GR . . . .
H32C H 0.520004 0.173799 0.956259 0.535 Uiso 1 1 calc GR . . . .

loop_
_atom_site_aniso_label
_atom_site_aniso_U_11
_atom_site_aniso_U_22
_atom_site_aniso_U_33
_atom_site_aniso_U_23
_atom_site_aniso_U_13
_atom_site_aniso_U_12
S1 0.0497(6) 0.0430(7) 0.0785(8) -0.0022(6) 0.0029(5) -0.0015(5)
O1 0.0576(18) 0.046(2) 0.085(2) -0.0036(17) -0.0054(15) -0.0116(15)
O2 0.071(2) 0.073(3) 0.089(3) 0.003(2) -0.0032(18) -0.013(2)
O3 0.0578(19) 0.062(2) 0.097(3) -0.001(2) 0.0062(18) -0.0122(17)
N1 0.0444(18) 0.041(2) 0.072(2) -0.0027(18) -0.0011(16) -0.0030(16)
C1 0.043(2) 0.043(3) 0.082(3) -0.008(2) 0.002(2) 0.000(2)
C2 0.042(2) 0.038(3) 0.075(3) -0.004(2) 0.0003(19) 0.0008(17)
C3 0.044(2) 0.035(3) 0.078(3) -0.006(2) 0.001(2) 0.0002(18)
C4 0.047(2) 0.040(3) 0.076(3) -0.003(2) 0.002(2) 0.0051(19)
C5 0.049(2) 0.043(3) 0.080(3) -0.005(2) 0.001(2) 0.000(2)
C6 0.048(2) 0.048(3) 0.085(3) -0.006(2) 0.003(2) -0.001(2)
C7 0.041(2) 0.041(3) 0.087(3) -0.004(2) 0.008(2) 0.0016(19)
C8 0.050(2) 0.044(3) 0.085(3) -0.002(2) 0.006(2) 0.000(2)
C9 0.058(3) 0.051(3) 0.084(3) 0.000(3) 0.007(2) -0.003(2)
C10 0.060(3) 0.052(3) 0.089(4) 0.006(3) 0.009(2) 0.003(2)
C11 0.080(4) 0.084(5) 0.089(4) 0.009(3) 0.000(3) -0.008(3)
C12 0.085(4) 0.083(5) 0.097(4) 0.024(4) 0.009(3) 0.000(4)
C13 0.068(3) 0.073(4) 0.108(5) 0.025(4) 0.025(3) 0.007(3)
C14 0.057(3) 0.056(4) 0.106(4) 0.012(3) 0.016(3) 0.002(2)
C15 0.051(2) 0.050(3) 0.090(4) 0.002(3) 0.013(2) 0.006(2)
C16 0.049(2) 0.046(3) 0.088(4) -0.001(3) 0.014(2) 0.000(2)
C17 0.051(2) 0.042(3) 0.077(3) -0.004(2) -0.007(2) -0.001(2)
C18 0.052(2) 0.047(3) 0.096(4) -0.004(3) -0.010(2) 0.002(2)
C19 0.049(3) 0.050(3) 0.160(5) -0.002(3) 0.007(3) 0.000(2)
C20 0.059(3) 0.076(4) 0.205(6) -0.010(4) 0.018(4) 0.004(3)
C21 0.111(5) 0.158(7) 0.259(9) -0.018(7) 0.032(6) -0.001(5)
C22 0.142(7) 0.228(9) 0.255(10) -0.024(8) 0.008(7) -0.030(7)
C23 0.199(9) 0.263(11) 0.284(12) -0.049(10) -0.001(9) -0.041(9)
C24 0.273(14) 0.323(18) 0.282(16) -0.055(15) 0.022(13) -0.071(14)
C25 0.088(4) 0.099(5) 0.121(5) 0.003(4) -0.030(4) 0.014(4)
C26 0.125(5) 0.157(7) 0.110(5) 0.002(5) -0.028(4) 0.027(5)
C27 0.174(7) 0.207(8) 0.136(6) -0.005(6) -0.028(5) 0.041(7)
C28 0.245(9) 0.255(10) 0.191(8) 0.001(9) -0.028(7) 0.048(9)
C29 0.293(10) 0.281(12) 0.230(9) -0.006(10) -0.013(8) 0.047(10)
C30 0.325(12) 0.298(13) 0.238(9) -0.004(11) -0.033(10) 0.061(11)
C31 0.344(14) 0.326(15) 0.251(11) -0.005(13) -0.013(11) 0.073(13)
C32 0.43(2) 0.39(2) 0.248(15) -0.005(17) 0.029(15) 0.082(18)

loop_
_atom_type_symbol
_atom_type_description
_atom_type_scat_dispersion_real
_atom_type_scat_dispersion_imag
_atom_type_scat_source
C C 0.0148 0.0070 'International Tables Vol C Tables 4.2.6.8 and 6.1.1.4'
H H 0.0000 0.0000 'International Tables Vol C Tables 4.2.6.8 and 6.1.1.4'
N N 0.0253 0.0136 'International Tables Vol C Tables 4.2.6.8 and 6.1.1.4'
O O 0.0389 0.0241 'International Tables Vol C Tables 4.2.6.8 and 6.1.1.4'
S S 0.2924 0.4247 'International Tables Vol C Tables 4.2.6.8 and 6.1.1.4'

loop_
_geom_angle_atom_site_label_1
_geom_angle_atom_site_label_2
_geom_angle_atom_site_label_3
_geom_angle
_geom_angle_site_symmetry_1
_geom_angle_site_symmetry_3
_geom_angle_publ_flag
C7 S1 C4 91.7(2) . . ?
C1 N1 C3 111.5(4) . . ?
C1 N1 C17 119.5(4) . . ?
C3 N1 C17 129.0(4) . . ?
O1 C1 N1 123.3(4) . . ?
O1 C1 C2 131.5(5) . 3_676 ?
N1 C1 C2 105.2(4) . 3_676 ?
C2 C2 C1 108.4(5) 3_676 3_676 ?
C2 C2 C3 110.4(5) 3_676 . ?
C3 C2 C1 141.3(4) . 3_676 ?
N1 C3 C2 104.6(4) . . ?
C4 C3 N1 128.0(4) . . ?
C4 C3 C2 127.4(4) . . ?
C3 C4 S1 126.7(4) . . ?
C3 C4 C5 123.1(4) . . ?
C5 C4 S1 110.2(4) . . ?
C4 C5 H5 123.1 . . ?
C6 C5 C4 113.8(5) . . ?
C6 C5 H5 123.1 . . ?
C5 C6 H6 123.2 . . ?
C5 C6 C7 113.6(4) . . ?
C7 C6 H6 123.2 . . ?
C6 C7 S1 110.6(4) . . ?
C8 C7 S1 121.7(4) . . ?
C8 C7 C6 127.7(4) . . ?
C7 C8 C9 125.5(4) . . ?
C7 C8 C16 125.9(5) . . ?
C9 C8 C16 108.7(4) . . ?
O2 C9 C8 126.4(5) . . ?
O2 C9 C10 126.8(5) . . ?
C8 C9 C10 106.8(4) . . ?
C11 C10 C9 130.1(5) . . ?
C11 C10 C15 121.0(5) . . ?
C15 C10 C9 108.9(5) . . ?
C10 C11 H11 121.1 . . ?
C12 C11 C10 117.7(6) . . ?
C12 C11 H11 121.1 . . ?
C11 C12 H12 119.2 . . ?
C11 C12 C13 121.6(6) . . ?
C13 C12 H12 119.2 . . ?
C12 C13 H13 119.6 . . ?
C14 C13 C12 120.9(6) . . ?
C14 C13 H13 119.6 . . ?
C13 C14 H14 120.6 . . ?
C13 C14 C15 118.7(6) . . ?
C15 C14 H14 120.6 . . ?
C10 C15 C16 110.1(5) . . ?
C14 C15 C10 120.1(5) . . ?
C14 C15 C16 129.8(5) . . ?
O3 C16 C8 128.6(5) . . ?
O3 C16 C15 125.9(5) . . ?
C15 C16 C8 105.5(4) . . ?
N1 C17 H17A 108.5 . . ?
N1 C17 H17B 108.5 . . ?
N1 C17 C18 115.0(4) . . ?
H17A C17 H17B 107.5 . . ?
C18 C17 H17A 108.5 . . ?
C18 C17 H17B 108.5 . . ?
C17 C18 H18 108.5 . . ?
C19 C18 C17 111.6(4) . . ?
C19 C18 H18 108.5 . . ?
C19 C18 C25 111.0(5) . . ?
C25 C18 C17 108.8(5) . . ?
C25 C18 H18 108.5 . . ?
C18 C19 H19A 108.5 . . ?
C18 C19 H19B 108.5 . . ?
H19A C19 H19B 107.5 . . ?
C20 C19 C18 115.1(6) . . ?
C20 C19 H19A 108.5 . . ?
C20 C19 H19B 108.5 . . ?
C19 C20 H20A 108.2 . . ?
C19 C20 H20B 108.2 . . ?
H20A C20 H20B 107.3 . . ?
C21 C20 C19 116.4(8) . . ?
C21 C20 H20A 108.2 . . ?
C21 C20 H20B 108.2 . . ?
C20 C21 H21A 109.3 . . ?
C20 C21 H21B 109.3 . . ?
H21A C21 H21B 107.9 . . ?
C22 C21 C20 111.7(9) . . ?
C22 C21 H21A 109.3 . . ?
C22 C21 H21B 109.3 . . ?
C21 C22 H22A 110.1 . . ?
C21 C22 H22B 110.1 . . ?
C21 C22 C23 108.0(10) . . ?
H22A C22 H22B 108.4 . . ?
C23 C22 H22A 110.1 . . ?
C23 C22 H22B 110.1 . . ?
C22 C23 H23A 109.9 . . ?
C22 C23 H23B 109.9 . . ?
H23A C23 H23B 108.3 . . ?
C24 C23 C22 108.9(13) . . ?
C24 C23 H23A 109.9 . . ?
C24 C23 H23B 109.9 . . ?
C23 C24 H24A 109.5 . . ?
C23 C24 H24B 109.5 . . ?
C23 C24 H24C 109.5 . . ?
H24A C24 H24B 109.5 . . ?
H24A C24 H24C 109.5 . . ?
H24B C24 H24C 109.5 . . ?
C18 C25 H25A 108.1 . . ?
C18 C25 H25B 108.1 . . ?
H25A C25 H25B 107.3 . . ?
C26 C25 C18 116.8(6) . . ?
C26 C25 H25A 108.1 . . ?
C26 C25 H25B 108.1 . . ?
C25 C26 H26A 108.9 . . ?
C25 C26 H26B 108.9 . . ?
C25 C26 C27 113.5(8) . . ?
H26A C26 H26B 107.7 . . ?
C27 C26 H26A 108.9 . . ?
C27 C26 H26B 108.9 . . ?
C26 C27 H27A 109.6 . . ?
C26 C27 H27B 109.6 . . ?
C26 C27 C28 110.2(10) . . ?
H27A C27 H27B 108.1 . . ?
C28 C27 H27A 109.6 . . ?
C28 C27 H27B 109.6 . . ?
C27 C28 H28A 109.6 . . ?
C27 C28 H28B 109.6 . . ?
H28A C28 H28B 108.1 . . ?
C29 C28 C27 110.2(14) . . ?
C29 C28 H28A 109.6 . . ?
C29 C28 H28B 109.6 . . ?
C28 C29 H29A 113.2 . . ?
C28 C29 H29B 113.2 . . ?
C28 C29 C30 92.3(13) . . ?
H29A C29 H29B 110.6 . . ?
C30 C29 H29A 113.2 . . ?
C30 C29 H29B 113.2 . . ?
C29 C30 H30A 111.5 . . ?
C29 C30 H30B 111.5 . . ?
H30A C30 H30B 109.3 . . ?
C31 C30 C29 101.2(16) . . ?
C31 C30 H30A 111.5 . . ?
C31 C30 H30B 111.5 . . ?
C30 C31 H31A 105.5 . . ?
C30 C31 H31B 105.5 . . ?
C30 C31 C32 127(2) . . ?
H31A C31 H31B 106.1 . . ?
C32 C31 H31A 105.5 . . ?
C32 C31 H31B 105.5 . . ?
C31 C32 H32A 109.5 . . ?
C31 C32 H32B 109.5 . . ?
C31 C32 H32C 109.5 . . ?
H32A C32 H32B 109.5 . . ?
H32A C32 H32C 109.5 . . ?
H32B C32 H32C 109.5 . . ?

loop_
_geom_bond_atom_site_label_1
_geom_bond_atom_site_label_2
_geom_bond_distance
_geom_bond_site_symmetry_2
_geom_bond_publ_flag
S1 C4 1.750(5) . ?
S1 C7 1.749(5) . ?
O1 C1 1.229(5) . ?
O2 C9 1.220(6) . ?
O3 C16 1.219(6) . ?
N1 C1 1.394(6) . ?
N1 C3 1.404(5) . ?
N1 C17 1.462(6) . ?
C1 C2 1.466(6) 3_676 ?
C2 C2 1.346(9) 3_676 ?
C2 C3 1.449(6) . ?
C3 C4 1.374(6) . ?
C4 C5 1.436(6) . ?
C5 H5 0.9500 . ?
C5 C6 1.358(7) . ?
C6 H6 0.9500 . ?
C6 C7 1.430(7) . ?
C7 C8 1.373(7) . ?
C8 C9 1.449(7) . ?
C8 C16 1.491(7) . ?
C9 C10 1.489(7) . ?
C10 C11 1.385(8) . ?
C10 C15 1.401(7) . ?
C11 H11 0.9500 . ?
C11 C12 1.385(9) . ?
C12 H12 0.9500 . ?
C12 C13 1.386(9) . ?
C13 H13 0.9500 . ?
C13 C14 1.371(8) . ?
C14 H14 0.9500 . ?
C14 C15 1.395(7) . ?
C15 C16 1.476(7) . ?
C17 H17A 0.9900 . ?
C17 H17B 0.9900 . ?
C17 C18 1.541(6) . ?
C18 H18 1.0000 . ?
C18 C19 1.520(8) . ?
C18 C25 1.527(8) . ?
C19 H19A 0.9900 . ?
C19 H19B 0.9900 . ?
C19 C20 1.498(8) . ?
C20 H20A 0.9900 . ?
C20 H20B 0.9900 . ?
C20 C21 1.465(10) . ?
C21 H21A 0.9900 . ?
C21 H21B 0.9900 . ?
C21 C22 1.393(11) . ?
C22 H22A 0.9900 . ?
C22 H22B 0.9900 . ?
C22 C23 1.646(13) . ?
C23 H23A 0.9900 . ?
C23 H23B 0.9900 . ?
C23 C24 1.448(13) . ?
C24 H24A 0.9800 . ?
C24 H24B 0.9800 . ?
C24 H24C 0.9800 . ?
C25 H25A 0.9900 . ?
C25 H25B 0.9900 . ?
C25 C26 1.449(10) . ?
C26 H26A 0.9900 . ?
C26 H26B 0.9900 . ?
C26 C27 1.500(10) . ?
C27 H27A 0.9900 . ?
C27 H27B 0.9900 . ?
C27 C28 1.518(12) . ?
C28 H28A 0.9900 . ?
C28 H28B 0.9900 . ?
C28 C29 1.518(5) . ?
C29 H29A 0.9900 . ?
C29 H29B 0.9900 . ?
C29 C30 1.583(15) . ?
C30 H30A 0.9900 . ?
C30 H30B 0.9900 . ?
C30 C31 1.481(17) . ?
C31 H31A 0.9900 . ?
C31 H31B 0.9900 . ?
C31 C32 1.659(14) . ?
C32 H32A 0.9800 . ?
C32 H32B 0.9800 . ?
C32 H32C 0.9800 . ?
